data_4321027
loop_
_publ_author_name
'Vassilis Tangoulis'
'Catherine P. Raptopoulou'
'Vassilis Psycharis'
'Aris Terzis'
'Konstantina Skorda'
'Spyros P. Perlepes'
'Olivier Cador'
'Olivier Kahn'
'Evangelos G. Bakalbassis'

_publ_section_title
;
 Ferromagnetism in an Extended Three-Dimensional, Diamond-like Copper(II)
 Network: A New Copper(II)/1-Hydroxybenzotriazolato Complex Exhibiting
 Soft-Magnet Properties and Two Transitions at 6.4 and 4.4 K
;
_journal_name_full 'Inorganic Chemistry'
_journal_page_first 2522
_journal_page_last 2529
_journal_paper_doi 10.1021/ic991149i
_journal_volume 39
_journal_year 2000
_chemical_formula_analytical '[Cu(btaO)2(MeOH)]n'
_chemical_formula_structural '[Cu(C6H4N3O)2(CH3OH)]n'
_chemical_formula_sum 'C13 H12 Cu N6 O3'
_chemical_formula_weight 363.83
_chemical_name_systematic
; 
 ? 
;
_space_group_IT_number 96
_symmetry_cell_setting tetragonal
_symmetry_space_group_name_Hall 'P 4nw 2abw'
_symmetry_space_group_name_H-M 'P 43 21 2'
_atom_sites_solution_hydrogens geom
_atom_sites_solution_primary direct
_atom_sites_solution_secondary difmap
_audit_creation_method SHELXL
_cell_angle_alpha 90.00
_cell_angle_beta 90.00
_cell_angle_gamma 90.00
_cell_formula_units_Z 4
_cell_length_a 9.915(1)
_cell_length_b 9.915(1)
_cell_length_c 14.715(2)
_cell_measurement_reflns_used 25
_cell_measurement_temperature 298
_cell_measurement_theta_max 23
_cell_measurement_theta_min 11
_cell_volume 1446.6(3)
_computing_cell_refinement 'Program LEAST (UCLA Crystallographic package, C.E.Strouse, 1994)'
_computing_data_collection 'Program COLLECT (UCLA Crystallographic package, C.E.Strouse, 1994)'
_computing_data_reduction 'Program REDUCE (UCLA Crystallographic package, C.E.Strouse, 1994)'
_computing_molecular_graphics ORTEP
_computing_structure_refinement 'SHELXL-93 (Sheldrick, 1993)'
_computing_structure_solution 'SHELXS-86 (Sheldrick, 1990)'
_diffrn_ambient_temperature 293(2)
_diffrn_measurement_device 'P21 Nicolet upgraded by Crystal Logic'
_diffrn_measurement_method 'theta-2theta scans'
_diffrn_radiation_monochromator graphite
_diffrn_radiation_source 'fine-focus sealed tube'
_diffrn_radiation_type MoK\a
_diffrn_radiation_wavelength 0.71070
_diffrn_reflns_av_R_equivalents 0.0195
_diffrn_reflns_av_sigmaI/netI 0.0417
_diffrn_reflns_limit_h_max 13
_diffrn_reflns_limit_h_min 0
_diffrn_reflns_limit_k_max 13
_diffrn_reflns_limit_k_min 0
_diffrn_reflns_limit_l_max 0
_diffrn_reflns_limit_l_min -19
_diffrn_reflns_number 2285
_diffrn_reflns_theta_max 27.98
_diffrn_reflns_theta_min 3.22
_diffrn_standards_decay_% 2.9
_diffrn_standards_interval_count 97
_diffrn_standards_number 3
_exptl_absorpt_coefficient_mu 1.535
_exptl_absorpt_correction_T_max 1.00
_exptl_absorpt_correction_T_min 0.81
_exptl_absorpt_correction_type 'psi-scan empirical'
_exptl_crystal_colour green-brown
_exptl_crystal_density_diffrn 1.671
_exptl_crystal_density_meas 1.65
_exptl_crystal_density_method 'floating method'
_exptl_crystal_description parallelipiped
_exptl_crystal_F_000 740
_exptl_crystal_size_max 0.50
_exptl_crystal_size_mid 0.50
_exptl_crystal_size_min 0.20
_refine_diff_density_max 0.280
_refine_diff_density_min -0.318
_refine_diff_density_rms 0.054
_refine_ls_abs_structure_details 'Flack H D (1983), Acta Cryst. A39, 876-881'
_refine_ls_abs_structure_Flack -0.04(2)
_refine_ls_extinction_method none
_refine_ls_goodness_of_fit_all 0.895
_refine_ls_goodness_of_fit_obs 0.848
_refine_ls_matrix_type full
_refine_ls_number_parameters 130
_refine_ls_number_reflns 1740
_refine_ls_number_restraints 0
_refine_ls_restrained_S_all 0.904
_refine_ls_restrained_S_obs 0.848
_refine_ls_R_factor_all 0.0288
_refine_ls_R_factor_obs 0.0232
_refine_ls_shift/esd_max -0.584
_refine_ls_shift/esd_mean 0.086
_refine_ls_structure_factor_coef Fsqd
_refine_ls_weighting_details 'w=1/[\s^2^(Fo^2^)+(0.0415P)^2^+0.4371P] where P=(Fo^2^+2Fc^2^)/3'
_refine_ls_weighting_scheme calc
_refine_ls_wR_factor_all 0.0706
_refine_ls_wR_factor_obs 0.0634
_reflns_number_observed 1603
_reflns_number_total 1745
_reflns_observed_criterion >2sigma(I)
_cod_data_source_file ic991149i.cif
_cod_data_source_block shel93
_cod_depositor_comments
;
The following automatic conversions were performed:

'_refine_ls_weighting_scheme' value 'calc
w=1/[\s^2^(Fo^2^)+(0.0415P)^2^+0.4371P] where P=(Fo^2^+2Fc^2^)/3' was
changed to 'calc'. New tag '_refine_ls_weighting_details' was
created. The value of the new tag was set to
'w=1/[\s^2^(Fo^2^)+(0.0415P)^2^+0.4371P] where P=(Fo^2^+2Fc^2^)/3'.

Automatic conversion script
Id: cif_fix_values 3143 2015-03-26 13:38:13Z robertas 
;
_cod_database_code 4321027

loop_
_symmetry_equiv_pos_as_xyz
'x, y, z'
'-x, -y, z+1/2'
'-y+1/2, x+1/2, z+3/4'
'y+1/2, -x+1/2, z+1/4'
'-x+1/2, y+1/2, -z+3/4'
'x+1/2, -y+1/2, -z+1/4'
'y, x, -z'
'-y, -x, -z+1/2'

loop_
_atom_site_aniso_label
_atom_site_aniso_U_11
_atom_site_aniso_U_22
_atom_site_aniso_U_33
_atom_site_aniso_U_23
_atom_site_aniso_U_13
_atom_site_aniso_U_12
Cu 0.02328(11) 0.02328(11) 0.0269(2) -0.00010(7) -0.00010(7) -0.00363(12)
O1 0.0283(7) 0.0535(8) 0.0299(6) -0.0031(6) 0.0054(6) -0.0163(6)
N1 0.0252(8) 0.0354(8) 0.0261(7) -0.0011(6) 0.0034(6) -0.0047(6)
N2 0.0298(7) 0.0320(8) 0.0281(7) 0.0000(6) 0.0011(6) -0.0012(7)
N3 0.0251(7) 0.0287(8) 0.0276(7) 0.0016(6) 0.0025(6) 0.0033(6)
C4 0.0331(10) 0.0342(10) 0.0346(9) 0.0032(8) 0.0021(8) -0.0054(8)
C5 0.0519(13) 0.0301(10) 0.0436(12) 0.0024(9) -0.0044(10) -0.0039(9)
C6 0.0513(13) 0.0343(11) 0.0440(12) -0.0040(9) -0.0038(10) 0.0131(10)
C7 0.0315(10) 0.0431(11) 0.0357(10) -0.0054(9) 0.0010(9) 0.0107(9)
C8 0.0261(8) 0.0277(9) 0.0216(8) -0.0006(7) -0.0003(6) 0.0029(6)
C9 0.0265(9) 0.0319(9) 0.0236(8) -0.0002(7) -0.0004(7) 0.0005(7)
O2 0.051(2) 0.054(2) 0.053(2) 0.003(2) 0.008(2) 0.019(2)
C10 0.0518(15) 0.0518(15) 0.167(7) 0.007(3) 0.007(3) 0.006(2)

loop_
_atom_site_label
_atom_site_type_symbol
_atom_site_fract_x
_atom_site_fract_y
_atom_site_fract_z
_atom_site_U_iso_or_equiv
_atom_site_thermal_displace_type
_atom_site_occupancy
_atom_site_calc_flag
_atom_site_refinement_flags
_atom_site_disorder_group
Cu Cu 0.24239(2) 0.75761(2) 0.2500 0.02448(10) Uani 1 d S .
O1 O 0.26312(14) 0.8013(2) 0.12049(9) 0.0372(3) Uani 1 d . .
N1 N 0.3803(2) 0.8516(2) 0.09214(11) 0.0289(3) Uani 1 d . .
N2 N 0.4808(2) 0.7711(2) 0.06798(10) 0.0300(3) Uani 1 d . .
N3 N 0.5819(2) 0.8490(2) 0.03989(10) 0.0271(3) Uani 1 d . .
C4 C 0.6101(2) 1.1024(2) 0.02422(14) 0.0339(4) Uani 1 d . .
C5 C 0.5398(3) 1.2194(2) 0.0390(2) 0.0419(5) Uani 1 d . .
C6 C 0.4074(3) 1.2205(2) 0.0757(2) 0.0432(5) Uani 1 d . .
C7 C 0.3410(2) 1.1031(2) 0.09624(15) 0.0368(4) Uani 1 d . .
C8 C 0.5435(2) 0.9811(2) 0.04607(11) 0.0252(4) Uani 1 d . .
C9 C 0.4123(2) 0.9841(2) 0.07991(12) 0.0273(4) Uani 1 d . .
O2 O 0.4060(4) 0.5958(4) 0.2833(2) 0.0526(9) Uani 0.50 d P .
C10 C 0.4907(4) 0.5093(4) 0.2500 0.090(2) Uani 1 d S .
H4 H 0.6878(36) 1.1008(32) 0.0012(23) 0.059(9) Uiso 1 d . .
H5 H 0.5786(27) 1.3011(31) 0.0281(17) 0.039(7) Uiso 1 d . .
H6 H 0.3688(26) 1.3052(27) 0.0881(15) 0.034(6) Uiso 1 d . .
H7 H 0.2560(28) 1.0993(28) 0.1146(19) 0.043(7) Uiso 1 d . .
H10 H 0.5668(63) 0.5290(62) 0.2599(47) 0.053(18) Uiso 0.50 d P .

loop_
_atom_type_symbol
_atom_type_description
_atom_type_scat_dispersion_real
_atom_type_scat_dispersion_imag
_atom_type_scat_source
C C 0.0033 0.0016 'International Tables Vol C Tables 4.2.6.8 and 6.1.1.4'
H H 0.0000 0.0000 'International Tables Vol C Tables 4.2.6.8 and 6.1.1.4'
N N 0.0061 0.0033 'International Tables Vol C Tables 4.2.6.8 and 6.1.1.4'
O O 0.0106 0.0060 'International Tables Vol C Tables 4.2.6.8 and 6.1.1.4'
Cu Cu 0.3201 1.2651 'International Tables Vol C Tables 4.2.6.8 and 6.1.1.4'

loop_
_geom_angle_atom_site_label_1
_geom_angle_atom_site_label_2
_geom_angle_atom_site_label_3
_geom_angle
_geom_angle_site_symmetry_1
_geom_angle_site_symmetry_3
_geom_angle_publ_flag
O1 Cu O1 170.61(10) . 8_665 ?
O1 Cu N3 85.12(6) . 6_465 ?
O1 Cu N3 93.10(6) 8_665 6_465 ?
O1 Cu N3 93.10(6) . 4_465 ?
O1 Cu N3 85.12(6) 8_665 4_465 ?
N3 Cu N3 158.20(10) 6_465 4_465 ?
O1 Cu O2 82.96(10) . 8_665 ?
O1 Cu O2 106.42(9) 8_665 8_665 ?
N3 Cu O2 96.79(13) 6_465 8_665 ?
N3 Cu O2 104.57(12) 4_465 8_665 ?
O1 Cu O2 106.42(9) . . ?
O1 Cu O2 82.96(10) 8_665 . ?
N3 Cu O2 104.57(12) 6_465 . ?
N3 Cu O2 96.79(13) 4_465 . ?
O2 Cu O2 24.3(2) 8_665 . ?
N1 O1 Cu 118.54(11) . . ?
O1 N1 N2 121.0(2) . . ?
O1 N1 C9 127.2(2) . . ?
N2 N1 C9 111.7(2) . . ?
N3 N2 N1 107.5(2) . . ?
N2 N3 C8 109.0(2) . . ?
N2 N3 Cu 112.57(12) . 3_654 ?
C8 N3 Cu 138.40(13) . 3_654 ?
C5 C4 C8 116.6(2) . . ?
C4 C5 C6 122.5(2) . . ?
C7 C6 C5 121.5(2) . . ?
C6 C7 C9 115.8(2) . . ?
N3 C8 C9 107.7(2) . . ?
N3 C8 C4 132.2(2) . . ?
C9 C8 C4 120.1(2) . . ?
N1 C9 C8 104.1(2) . . ?
N1 C9 C7 132.4(2) . . ?
C8 C9 C7 123.5(2) . . ?
O2 O2 C10 67.8(2) 8_665 . ?
O2 O2 Cu 77.86(8) 8_665 . ?
C10 O2 Cu 145.7(2) . . ?
O2 C10 O2 44.4(3) . 8_665 ?

loop_
_geom_bond_atom_site_label_1
_geom_bond_atom_site_label_2
_geom_bond_distance
_geom_bond_site_symmetry_2
_geom_bond_publ_flag
Cu O1 1.9651(14) . ?
Cu O1 1.9651(14) 8_665 ?
Cu N3 1.998(2) 6_465 ?
Cu N3 1.998(2) 4_465 ?
Cu O2 2.333(3) 8_665 ?
Cu O2 2.333(3) . ?
O1 N1 1.331(2) . ?
N1 N2 1.326(2) . ?
N1 C9 1.364(3) . ?
N2 N3 1.331(2) . ?
N3 C8 1.367(2) . ?
N3 Cu 1.998(2) 3_654 ?
C4 C5 1.371(3) . ?
C4 C8 1.409(3) . ?
C5 C6 1.420(4) . ?
C6 C7 1.371(3) . ?
C7 C9 1.396(3) . ?
C8 C9 1.394(3) . ?
O2 O2 0.981(7) 8_665 ?
O2 C10 1.298(5) . ?
C10 O2 1.298(5) 8_665 ?
